data_7715263
loop_
_publ_author_name
'Zhang, Wanqing'
'Chen, Weibin'
'Fu, Fengfu'
'Li, Mei-Jin'

_publ_section_title
;
 Mitochondria-targeted ruthenium(II) complexes for photodynamic therapy
 and GSH detection in living cells.
;
_journal_issue 13
_journal_name_full 'Dalton transactions (Cambridge, England : 2003)'
_journal_page_first 5957
_journal_page_last 5965
_journal_paper_doi 10.1039/d3dt03701k
_journal_volume 53
_journal_year 2024
_chemical_formula_moiety 'C35 H30 N6 O Ru, 2(F6 P), 2.1[CH3OH]'
_chemical_formula_sum 'C37.1 H38.4 F12 N6 O3.1 P2 Ru'
_chemical_formula_weight 1008.95
_space_group_crystal_system triclinic
_space_group_IT_number 2
_space_group_name_Hall '-P 1'
_space_group_name_H-M_alt 'P -1'
_atom_sites_solution_hydrogens geom
_audit_creation_date 2024-01-09
_audit_creation_method
;
Olex2 1.3
(compiled 2020.11.12 svn.r5f609507 for OlexSys, GUI svn.r6408)
;
_audit_update_record
;
2024-01-11 deposited with the CCDC.	2024-01-30 downloaded from the CCDC.
;
_cell_angle_alpha 86.824(2)
_cell_angle_beta 82.482(2)
_cell_angle_gamma 73.339(2)
_cell_formula_units_Z 2
_cell_length_a 10.8450(6)
_cell_length_b 11.8133(7)
_cell_length_c 17.1597(9)
_cell_measurement_reflns_used 9924
_cell_measurement_temperature 296.15
_cell_measurement_theta_max 25.01
_cell_measurement_theta_min 2.18
_cell_volume 2087.6(2)
_computing_cell_refinement 'SAINT V8.38A (Bruker, 2018)'
_computing_data_reduction 'SAINT V8.38A (Bruker, 2018)'
_computing_molecular_graphics 'Olex2 1.3 (Dolomanov et al., 2009)'
_computing_publication_material 'Olex2 1.3 (Dolomanov et al., 2009)'
_computing_structure_refinement 'SHELXL 2018/3 (Sheldrick, 2015)'
_computing_structure_solution 'olex2.solve 1.3 (Bourhis et al., 2015)'
_diffrn_ambient_temperature 296.15
_diffrn_measured_fraction_theta_full 0.995
_diffrn_measured_fraction_theta_max 0.995
_diffrn_measurement_device_type 'CCD area detector'
_diffrn_measurement_method 'phi and omega scans'
_diffrn_radiation_type MoK\a
_diffrn_radiation_wavelength 0.71073
_diffrn_reflns_av_R_equivalents 0.0305
_diffrn_reflns_av_unetI/netI 0.0201
_diffrn_reflns_Laue_measured_fraction_full 0.995
_diffrn_reflns_Laue_measured_fraction_max 0.995
_diffrn_reflns_limit_h_max 12
_diffrn_reflns_limit_h_min -12
_diffrn_reflns_limit_k_max 14
_diffrn_reflns_limit_k_min -14
_diffrn_reflns_limit_l_max 20
_diffrn_reflns_limit_l_min -20
_diffrn_reflns_number 53627
_diffrn_reflns_point_group_measured_fraction_full 0.995
_diffrn_reflns_point_group_measured_fraction_max 0.995
_diffrn_reflns_theta_full 25.086
_diffrn_reflns_theta_max 25.086
_diffrn_reflns_theta_min 1.800
_exptl_absorpt_coefficient_mu 0.551
_exptl_absorpt_correction_T_max 0.7452
_exptl_absorpt_correction_T_min 0.6927
_exptl_absorpt_correction_type none
_exptl_absorpt_process_details
;
SADABS-2016/2 (Bruker,2016/2) was used for absorption correction.
wR2(int) was 0.1353 before and 0.0475 after correction.
The Ratio of minimum to maximum transmission is 0.9295.
The \l/2 correction factor is Not present.
;
_exptl_crystal_colour 'clear light red'
_exptl_crystal_colour_lustre clear
_exptl_crystal_colour_modifier light
_exptl_crystal_colour_primary red
_exptl_crystal_density_diffrn 1.605
_exptl_crystal_description block
_exptl_crystal_F_000 1020
_exptl_crystal_size_max 0.16
_exptl_crystal_size_mid 0.14
_exptl_crystal_size_min 0.1
_refine_diff_density_max 1.897
_refine_diff_density_min -1.694
_refine_diff_density_rms 0.098
_refine_ls_extinction_method none
_refine_ls_goodness_of_fit_ref 1.042
_refine_ls_hydrogen_treatment constr
_refine_ls_matrix_type full
_refine_ls_number_parameters 575
_refine_ls_number_reflns 7388
_refine_ls_number_restraints 465
_refine_ls_restrained_S_all 1.121
_refine_ls_R_factor_all 0.0602
_refine_ls_R_factor_gt 0.0532
_refine_ls_shift/su_max 0.000
_refine_ls_shift/su_mean 0.000
_refine_ls_structure_factor_coef Fsqd
_refine_ls_weighting_details 'w=1/[\s^2^(Fo^2^)+(0.0559P)^2^+8.4233P] where P=(Fo^2^+2Fc^2^)/3'
_refine_ls_weighting_scheme calc
_refine_ls_wR_factor_gt 0.1277
_refine_ls_wR_factor_ref 0.1353
_reflns_Friedel_coverage 0.000
_reflns_number_gt 6610
_reflns_number_total 7388
_reflns_threshold_expression 'I > 2\s(I)'
_cod_data_source_file d3dt03701k2.cif
_cod_data_source_block ru(bpy)2bpy-ace
_cod_depositor_comments 'Adding full bibliography for 7715263--7715264.cif.'
_cod_original_cell_volume 2087.7(2)
_cod_original_formula_sum 'C37.10 H38.40 F12 N6 O3.10 P2 Ru'
_cod_database_code 7715263
_shelx_shelxl_version_number 2018/3
_shelx_space_group_comment
;
The symmetry employed for this shelxl refinement is uniquely defined
by the following loop, which should always be used as a source of
symmetry information in preference to the above space-group names.
They are only intended as comments.
;
_olex2_refinement_description
;
1. Fixed Uiso
 At 1.2 times of:
  All C(H) groups
 At 1.5 times of:
  All C(H,H,H) groups
2. Restrained distances
 P1-F3 \\sim P1-F1 \\sim P1-F5 \\sim P1-F4 \\sim P1-F6 \\sim P1-F2
 with sigma of 0.02
 F3-F5 \\sim F4A-F6A
 with sigma of 0.04
 P1-F1 \\sim P1A-F1A
 with sigma of 0.02
 P1-F2 \\sim P1A-F2A
 with sigma of 0.02
 P1-F6 \\sim P1A-F3A
 with sigma of 0.02
 P1-F3 \\sim P1A-F4A
 with sigma of 0.02
 P1-F5 \\sim P1A-F6A
 with sigma of 0.02
 P1-F4 \\sim P1A-F5A
 with sigma of 0.02
 F6-F5 \\sim F3A-F6A
 with sigma of 0.04
 F2-F6 \\sim F2A-F3A
 with sigma of 0.04
 F2-F4 \\sim F2A-F5A
 with sigma of 0.04
 F6-F3 \\sim F3A-F4A
 with sigma of 0.04
 P1A-F2A \\sim P1A-F3A \\sim P1A-F5A \\sim P1A-F1A \\sim P1A-F4A \\sim P1A-F6A
 with sigma of 0.02
 F2-F3 \\sim F2A-F4A
 with sigma of 0.04
 F2-F5 \\sim F2A-F6A
 with sigma of 0.04
 F6-F4 \\sim F3A-F5A
 with sigma of 0.04
 F3-F4 \\sim F4A-F5A
 with sigma of 0.04
 F1-F2 \\sim F1A-F2A
 with sigma of 0.04
 F1-F6 \\sim F1A-F3A
 with sigma of 0.04
 F4-F5 \\sim F5A-F6A
 with sigma of 0.04
 F1-F3 \\sim F1A-F4A
 with sigma of 0.04
 F1-F4 \\sim F1A-F5A
 with sigma of 0.04
 F1-F5 \\sim F1A-F6A
 with sigma of 0.04
3. Uiso/Uaniso restraints and constraints
P1A \\sim F6A \\sim F3A \\sim F2A \\sim F5A \\sim F1A \\sim F4A \\sim F3 \\sim
P1 \\sim F1 \\sim F2 \\sim F6 \\sim F4 \\sim F5: within 2A with sigma of 0.01
and sigma for terminal atoms of 0.02 within 2A
F6A \\sim P1 \\sim F1 \\sim F2 \\sim F6 \\sim F3 \\sim F4 \\sim F5 \\sim P1A
\\sim F5A \\sim F4A \\sim F3A \\sim F2A \\sim F1A: within 2A with sigma of
0.001 and sigma for terminal atoms of 0.002 within 2A
Uanis(F3) \\sim Ueq: with sigma of 0.001 and sigma for terminal atoms of 0.002
Uanis(F6A) \\sim Ueq, Uanis(F5) \\sim Ueq: with sigma of 0.001 and sigma for
terminal atoms of 0.002
4. Rigid body (RIGU) restrains
 F3, P1, F1, F2, F6, F4, F5
 with sigma for 1-2 distances of 0.004 and sigma for 1-3 distances of 0.004
 F5A, F1A, F6A, F4A, F2A, F3A, P1A
 with sigma for 1-2 distances of 0.004 and sigma for 1-3 distances of 0.004
5. Others
 Sof(P1A)=Sof(F6A)=Sof(F3A)=Sof(F2A)=Sof(F5A)=Sof(F1A)=Sof(F4A)=1-FVAR(1)
 Sof(P1)=Sof(F1)=Sof(F2)=Sof(F6)=Sof(F3)=Sof(F4)=Sof(F5)=FVAR(1)
 Fixed X: P1(-0.12306)
 Fixed Y: Ru1(0.758161) P2(1.24388) P1(1.31624)
 Fixed Z: P1(0.44331)
6.a Aromatic/amide H refined with riding coordinates:
 C1(H1), C21(H21), C19(H19), C22(H22), C20(H20), C4(H4), C25(H25), C11(H11),
 C7(H7), C8(H8), C17(H17), C2(H2), C3(H3), C18(H18), C31(H31), C14(H14),
 C28(H28), C9(H9), C12(H12), C10(H10), C30(H30), C13(H13), C32(H32), C33(H33)
6.b Idealised Me refined as rotating group:
 C24(H24A,H24B,H24C), C35(H35A,H35B,H35C)
;
_smtbx_masks_special_details
;
A solvent mask was calculated and 76 electrons were 
found in a volume of 325\%A^3^ in 1 void per unit cell. 
This is consistent with the presence of 
2.1[CH3OH] per Asymmetric Unit 
which account for 76 electrons 
per unit cell.
;
_smtbx_masks_void_probe_radius 1.2
_smtbx_masks_void_truncation_radius 1.2
_olex2_submission_special_instructions 'No special instructions were received'

loop_
_space_group_symop_operation_xyz
'x, y, z'
'-x, -y, -z'

loop_
_atom_site_label
_atom_site_type_symbol
_atom_site_fract_x
_atom_site_fract_y
_atom_site_fract_z
_atom_site_U_iso_or_equiv
_atom_site_adp_type
_atom_site_occupancy
_atom_site_site_symmetry_order
_atom_site_calc_flag
_atom_site_refinement_flags_posn
_atom_site_refinement_flags_adp
_atom_site_refinement_flags_occupancy
_atom_site_disorder_assembly
_atom_site_disorder_group
Ru1 Ru 0.32459(3) 0.758161 0.20365(2) 0.02595(12) Uani 1 1 d . . . . .
P2 P 0.06729(11) 1.243881 0.04466(7) 0.0351(3) Uani 1 1 d . . . . .
F12 F 0.1382(3) 1.1080(2) 0.02346(17) 0.0454(6) Uani 1 1 d . . . . .
F8 F 0.0514(3) 1.2734(2) -0.04638(16) 0.0455(6) Uani 1 1 d . . . . .
F7 F 0.2057(3) 1.2709(2) 0.03093(19) 0.0516(7) Uani 1 1 d . . . . .
F11 F -0.0012(3) 1.3790(2) 0.06514(19) 0.0540(7) Uani 1 1 d . . . . .
F9 F -0.0693(3) 1.2162(3) 0.05660(19) 0.0530(7) Uani 1 1 d . . . . .
N4 N 0.3308(3) 0.6788(3) 0.09874(18) 0.0254(7) Uani 1 1 d . . . . .
N2 N 0.3004(3) 0.8379(3) 0.3104(2) 0.0299(7) Uani 1 1 d . . . . .
F10 F 0.0855(3) 1.2131(3) 0.13489(17) 0.0622(8) Uani 1 1 d . . . . .
N5 N 0.4281(3) 0.8723(3) 0.15747(19) 0.0277(7) Uani 1 1 d . . . . .
N1 N 0.1432(3) 0.8760(3) 0.20223(19) 0.0270(7) Uani 1 1 d . . . . .
N3 N 0.2321(3) 0.6306(3) 0.23954(19) 0.0288(7) Uani 1 1 d . . . . .
N6 N 0.5112(3) 0.6565(3) 0.21123(19) 0.0284(7) Uani 1 1 d . . . . .
C5 C 0.2699(4) 0.5925(3) 0.1019(2) 0.0278(8) Uani 1 1 d . . . . .
O1 O 0.3518(5) 1.0950(5) 0.6897(2) 0.0776(13) Uani 1 1 d . . . . .
C15 C 0.6063(4) 0.7064(4) 0.1817(2) 0.0301(9) Uani 1 1 d . . . . .
C26 C 0.0974(4) 0.9446(4) 0.2672(2) 0.0306(9) Uani 1 1 d . . . . .
C16 C 0.5593(4) 0.8283(4) 0.1518(2) 0.0290(8) Uani 1 1 d . . . . .
C1 C 0.3908(4) 0.7033(4) 0.0289(2) 0.0326(9) Uani 1 1 d . . . . .
H1 H 0.434166 0.761091 0.026467 0.039 Uiso 1 1 calc R U . . .
C27 C 0.1875(4) 0.9245(4) 0.3272(2) 0.0311(9) Uani 1 1 d . . . . .
C21 C 0.0661(4) 0.8912(4) 0.1445(2) 0.0301(9) Uani 1 1 d . . . . .
H21 H 0.095383 0.844441 0.100262 0.036 Uiso 1 1 calc R U . . .
C19 C 0.4531(5) 1.0537(4) 0.0987(3) 0.0385(10) Uani 1 1 d . . . . .
H19 H 0.415171 1.130112 0.081033 0.046 Uiso 1 1 calc R U . . .
C22 C -0.0538(4) 0.9728(4) 0.1483(3) 0.0326(9) Uani 1 1 d . . . . .
H22 H -0.103020 0.980978 0.106755 0.039 Uiso 1 1 calc R U . . .
C20 C 0.3773(4) 0.9833(4) 0.1313(3) 0.0339(9) Uani 1 1 d . . . . .
H20 H 0.287583 1.013734 0.135260 0.041 Uiso 1 1 calc R U . . .
C4 C 0.2656(5) 0.5338(4) 0.0353(3) 0.0377(10) Uani 1 1 d . . . . .
H4 H 0.221835 0.476197 0.038392 0.045 Uiso 1 1 calc R U . . .
C25 C -0.0229(4) 1.0270(4) 0.2738(3) 0.0350(9) Uani 1 1 d . . . . .
H25 H -0.051514 1.072048 0.318850 0.042 Uiso 1 1 calc R U . . .
C11 C 0.5458(5) 0.5462(4) 0.2420(3) 0.0357(10) Uani 1 1 d . . . . .
H11 H 0.481018 0.511258 0.261325 0.043 Uiso 1 1 calc R U . . .
C7 C 0.1466(4) 0.4822(4) 0.1967(3) 0.0394(10) Uani 1 1 d . . . . .
H7 H 0.132974 0.440110 0.155991 0.047 Uiso 1 1 calc R U . . .
C23 C -0.1019(4) 1.0434(4) 0.2141(3) 0.0342(9) Uani 1 1 d . . . . .
C8 C 0.1008(5) 0.4611(4) 0.2739(3) 0.0441(11) Uani 1 1 d . . . . .
H8 H 0.056787 0.404082 0.285587 0.053 Uiso 1 1 calc R U . . .
C17 C 0.6401(4) 0.8951(4) 0.1193(3) 0.0360(10) Uani 1 1 d . . . . .
H17 H 0.729656 0.863554 0.115593 0.043 Uiso 1 1 calc R U . . .
C2 C 0.3909(4) 0.6470(4) -0.0389(2) 0.0375(10) Uani 1 1 d . . . . .
H2 H 0.433556 0.666240 -0.086112 0.045 Uiso 1 1 calc R U . . .
C3 C 0.3268(5) 0.5613(4) -0.0358(3) 0.0426(11) Uani 1 1 d . . . . .
H3 H 0.324761 0.522460 -0.081127 0.051 Uiso 1 1 calc R U . . .
C18 C 0.5867(5) 1.0089(4) 0.0927(3) 0.0386(10) Uani 1 1 d . . . . .
H18 H 0.639813 1.054766 0.070902 0.046 Uiso 1 1 calc R U . . .
C31 C 0.3876(4) 0.8170(4) 0.3623(3) 0.0388(10) Uani 1 1 d . . . . .
H31 H 0.464470 0.757099 0.351864 0.047 Uiso 1 1 calc R U . . .
C14 C 0.7365(4) 0.6452(4) 0.1821(3) 0.0385(10) Uani 1 1 d . . . . .
H14 H 0.800564 0.679813 0.160637 0.046 Uiso 1 1 calc R U . . .
C6 C 0.2126(4) 0.5666(4) 0.1811(2) 0.0299(9) Uani 1 1 d . . . . .
C28 C 0.1630(4) 0.9897(4) 0.3947(3) 0.0366(10) Uani 1 1 d . . . . .
H28 H 0.084601 1.047913 0.404967 0.044 Uiso 1 1 calc R U . . .
C9 C 0.1212(5) 0.5253(5) 0.3326(3) 0.0473(12) Uani 1 1 d . . . . .
H9 H 0.091278 0.512240 0.384678 0.057 Uiso 1 1 calc R U . . .
C12 C 0.6724(5) 0.4833(4) 0.2459(3) 0.0420(11) Uani 1 1 d . . . . .
H12 H 0.692468 0.408487 0.269416 0.050 Uiso 1 1 calc R U . . .
C24 C -0.2311(5) 1.1339(4) 0.2200(3) 0.0469(12) Uani 1 1 d . . . . .
H24A H -0.230399 1.192951 0.179314 0.070 Uiso 1 1 calc R U . . .
H24B H -0.248762 1.170416 0.270424 0.070 Uiso 1 1 calc R U . . .
H24C H -0.296996 1.096559 0.214070 0.070 Uiso 1 1 calc R U . . .
C29 C 0.2545(5) 0.9692(4) 0.4478(3) 0.0392(10) Uani 1 1 d . . . . .
C10 C 0.1864(5) 0.6092(4) 0.3138(3) 0.0409(11) Uani 1 1 d . . . . .
H10 H 0.199250 0.652708 0.354030 0.049 Uiso 1 1 calc R U . . .
C30 C 0.3688(5) 0.8796(5) 0.4298(3) 0.0440(11) Uani 1 1 d . . . . .
H30 H 0.432434 0.862194 0.463559 0.053 Uiso 1 1 calc R U . . .
C13 C 0.7699(5) 0.5323(4) 0.2146(3) 0.0437(11) Uani 1 1 d . . . . .
H13 H 0.856523 0.490140 0.215339 0.052 Uiso 1 1 calc R U . . .
C32 C 0.2279(5) 1.0445(5) 0.5169(3) 0.0453(12) Uani 1 1 d . . . . .
H32 H 0.151440 1.105998 0.521003 0.054 Uiso 1 1 calc R U . . .
C34 C 0.2755(6) 1.1140(6) 0.6412(3) 0.0591(15) Uani 1 1 d . . . . .
C33 C 0.3024(6) 1.0334(5) 0.5741(3) 0.0544(14) Uani 1 1 d . . . . .
H33 H 0.377099 0.970109 0.571809 0.065 Uiso 1 1 calc R U . . .
C35 C 0.1576(7) 1.2186(6) 0.6476(4) 0.0747(19) Uani 1 1 d . . . . .
H35A H 0.083837 1.194807 0.637365 0.112 Uiso 1 1 calc R U . . .
H35B H 0.171001 1.278383 0.609893 0.112 Uiso 1 1 calc R U . . .
H35C H 0.142612 1.249631 0.699597 0.112 Uiso 1 1 calc R U . . .
P1 P -0.123060 1.316240 0.443310 0.0619(4) Uani 0.618(3) 1 d D U P A 1
F1 F -0.2474(6) 1.3552(6) 0.5086(4) 0.0653(7) Uani 0.618(3) 1 d D U P A 1
F2 F -0.1703(6) 1.4231(5) 0.3864(3) 0.0686(7) Uani 0.618(3) 1 d D U P A 1
F6 F 0.0012(5) 1.2623(5) 0.3822(3) 0.0644(7) Uani 0.618(3) 1 d D U P A 1
F3 F -0.0761(6) 1.2093(5) 0.5024(3) 0.0684(7) Uani 0.618(3) 1 d D U P A 1
F4 F -0.0423(5) 1.3877(5) 0.4807(3) 0.0659(6) Uani 0.618(3) 1 d D U P A 1
F5 F -0.2060(6) 1.2499(5) 0.4057(3) 0.0681(6) Uani 0.618(3) 1 d D U P A 1
P1A P -0.1289(4) 1.3175(4) 0.4390(2) 0.0632(4) Uani 0.382(3) 1 d D U P A 2
F6A F -0.2720(8) 1.3216(9) 0.4122(5) 0.0666(7) Uani 0.382(3) 1 d D U P A 2
F3A F -0.1154(9) 1.1803(7) 0.4483(5) 0.0657(7) Uani 0.382(3) 1 d D U P A 2
F2A F -0.0901(9) 1.2919(8) 0.3428(4) 0.0662(7) Uani 0.382(3) 1 d D U P A 2
F5A F 0.0157(8) 1.3075(8) 0.4378(5) 0.0671(7) Uani 0.382(3) 1 d D U P A 2
F1A F -0.1548(10) 1.4572(7) 0.4090(6) 0.0651(8) Uani 0.382(3) 1 d D U P A 2
F4A F -0.2069(10) 1.3754(9) 0.5133(5) 0.0649(8) Uani 0.382(3) 1 d D U P A 2

loop_
_atom_site_aniso_label
_atom_site_aniso_U_11
_atom_site_aniso_U_22
_atom_site_aniso_U_33
_atom_site_aniso_U_23
_atom_site_aniso_U_13
_atom_site_aniso_U_12
Ru1 0.02824(19) 0.02890(19) 0.02373(18) -0.00282(12) -0.00475(13) -0.01171(13)
P2 0.0372(6) 0.0339(6) 0.0373(6) -0.0029(5) -0.0069(5) -0.0136(5)
F12 0.0483(16) 0.0328(14) 0.0567(17) -0.0024(12) -0.0080(13) -0.0128(12)
F8 0.0518(16) 0.0478(16) 0.0408(15) 0.0012(12) -0.0105(12) -0.0186(13)
F7 0.0431(16) 0.0458(16) 0.075(2) -0.0019(14) -0.0168(14) -0.0230(13)
F11 0.0566(18) 0.0402(15) 0.0641(19) -0.0156(14) -0.0113(15) -0.0074(13)
F9 0.0405(15) 0.0546(17) 0.0666(19) 0.0047(15) -0.0017(14) -0.0208(13)
N4 0.0266(17) 0.0247(16) 0.0250(16) -0.0011(13) -0.0048(13) -0.0063(13)
N2 0.0307(18) 0.0351(19) 0.0279(17) -0.0039(14) -0.0045(14) -0.0148(15)
F10 0.079(2) 0.067(2) 0.0399(16) 0.0012(14) -0.0155(15) -0.0169(17)
N5 0.0272(17) 0.0310(18) 0.0273(17) -0.0044(14) -0.0055(13) -0.0102(14)
N1 0.0306(17) 0.0307(17) 0.0243(16) -0.0031(13) -0.0035(13) -0.0155(14)
N3 0.0292(18) 0.0334(18) 0.0261(17) 0.0013(14) -0.0054(14) -0.0119(14)
N6 0.0317(18) 0.0311(18) 0.0250(16) -0.0031(14) -0.0067(14) -0.0111(14)
C5 0.026(2) 0.029(2) 0.029(2) -0.0021(16) -0.0071(16) -0.0059(16)
O1 0.098(3) 0.106(4) 0.046(2) -0.021(2) -0.019(2) -0.049(3)
C15 0.030(2) 0.036(2) 0.026(2) -0.0064(17) -0.0057(16) -0.0099(17)
C26 0.032(2) 0.035(2) 0.028(2) -0.0044(17) -0.0018(17) -0.0152(18)
C16 0.032(2) 0.034(2) 0.0246(19) -0.0049(16) -0.0068(16) -0.0128(17)
C1 0.034(2) 0.036(2) 0.029(2) 0.0017(17) -0.0035(17) -0.0114(18)
C27 0.033(2) 0.039(2) 0.026(2) -0.0045(17) -0.0015(17) -0.0162(18)
C21 0.030(2) 0.034(2) 0.030(2) -0.0049(17) -0.0040(17) -0.0134(17)
C19 0.045(3) 0.035(2) 0.042(2) 0.0032(19) -0.012(2) -0.018(2)
C22 0.031(2) 0.035(2) 0.036(2) -0.0018(18) -0.0080(18) -0.0157(18)
C20 0.033(2) 0.033(2) 0.038(2) 0.0007(18) -0.0091(18) -0.0114(18)
C4 0.045(3) 0.034(2) 0.038(2) -0.0087(19) -0.009(2) -0.013(2)
C25 0.034(2) 0.037(2) 0.035(2) -0.0088(18) 0.0010(18) -0.0116(18)
C11 0.044(3) 0.032(2) 0.033(2) -0.0006(18) -0.0101(19) -0.0126(19)
C7 0.041(3) 0.041(2) 0.044(3) 0.000(2) -0.011(2) -0.022(2)
C23 0.030(2) 0.033(2) 0.042(2) -0.0019(18) -0.0042(18) -0.0130(18)
C8 0.042(3) 0.048(3) 0.050(3) 0.011(2) -0.008(2) -0.025(2)
C17 0.032(2) 0.046(3) 0.034(2) 0.0003(19) -0.0078(18) -0.0167(19)
C2 0.041(2) 0.044(3) 0.025(2) -0.0025(18) -0.0021(18) -0.007(2)
C3 0.052(3) 0.043(3) 0.032(2) -0.013(2) -0.009(2) -0.009(2)
C18 0.042(3) 0.043(3) 0.039(2) 0.006(2) -0.009(2) -0.024(2)
C31 0.037(2) 0.049(3) 0.034(2) -0.006(2) -0.0114(19) -0.013(2)
C14 0.032(2) 0.044(3) 0.040(2) -0.003(2) -0.0093(19) -0.0100(19)
C6 0.028(2) 0.031(2) 0.032(2) -0.0002(17) -0.0070(17) -0.0093(17)
C28 0.038(2) 0.042(2) 0.032(2) -0.0069(19) -0.0001(18) -0.016(2)
C9 0.049(3) 0.059(3) 0.038(3) 0.011(2) -0.003(2) -0.025(2)
C12 0.051(3) 0.034(2) 0.040(2) 0.0006(19) -0.016(2) -0.005(2)
C24 0.037(3) 0.046(3) 0.054(3) -0.010(2) -0.007(2) -0.004(2)
C29 0.045(3) 0.050(3) 0.028(2) -0.0081(19) -0.0031(19) -0.022(2)
C10 0.048(3) 0.050(3) 0.029(2) 0.001(2) -0.003(2) -0.022(2)
C30 0.046(3) 0.058(3) 0.034(2) -0.007(2) -0.014(2) -0.019(2)
C13 0.037(2) 0.045(3) 0.047(3) -0.005(2) -0.014(2) -0.003(2)
C32 0.049(3) 0.060(3) 0.033(2) -0.014(2) 0.001(2) -0.026(2)
C34 0.079(4) 0.078(4) 0.035(3) -0.015(3) -0.001(3) -0.046(3)
C33 0.061(3) 0.072(4) 0.037(3) -0.016(3) -0.006(2) -0.027(3)
C35 0.089(5) 0.083(5) 0.058(4) -0.037(3) 0.001(3) -0.031(4)
P1 0.0684(8) 0.0609(7) 0.0561(7) -0.0043(6) 0.0089(6) -0.0245(6)
F1 0.0701(13) 0.0673(12) 0.0582(12) -0.0059(11) 0.0069(11) -0.0244(11)
F2 0.0744(11) 0.0677(11) 0.0602(11) -0.0021(10) 0.0047(10) -0.0197(11)
F6 0.0702(12) 0.0613(12) 0.0592(12) -0.0022(11) 0.0131(11) -0.0235(11)
F3 0.0708(11) 0.0659(11) 0.0639(11) 0.0039(10) 0.0085(10) -0.0201(10)
F4 0.0721(12) 0.0668(11) 0.0600(11) -0.0057(10) 0.0058(10) -0.0269(10)
F5 0.0723(11) 0.0676(10) 0.0632(10) -0.0067(9) 0.0053(9) -0.0226(9)
P1A 0.0693(8) 0.0621(8) 0.0574(8) -0.0040(7) 0.0086(7) -0.0241(7)
F6A 0.0709(11) 0.0662(11) 0.0615(10) -0.0036(10) 0.0035(10) -0.0218(9)
F3A 0.0706(12) 0.0627(12) 0.0611(12) -0.0016(11) 0.0112(11) -0.0226(11)
F2A 0.0724(12) 0.0645(11) 0.0600(11) -0.0039(11) 0.0090(11) -0.0236(11)
F5A 0.0710(12) 0.0660(11) 0.0623(11) -0.0007(11) 0.0077(11) -0.0232(11)
F1A 0.0725(13) 0.0633(12) 0.0597(12) -0.0061(11) 0.0051(12) -0.0244(12)
F4A 0.0716(13) 0.0658(12) 0.0577(12) -0.0059(11) 0.0084(12) -0.0263(12)

loop_
_atom_type_symbol
_atom_type_description
_atom_type_scat_dispersion_real
_atom_type_scat_dispersion_imag
_atom_type_scat_source
C C 0.0033 0.0016 'International Tables Vol C Tables 4.2.6.8 and 6.1.1.4'
F F 0.0171 0.0103 'International Tables Vol C Tables 4.2.6.8 and 6.1.1.4'
H H 0.0000 0.0000 'International Tables Vol C Tables 4.2.6.8 and 6.1.1.4'
N N 0.0061 0.0033 'International Tables Vol C Tables 4.2.6.8 and 6.1.1.4'
O O 0.0106 0.0060 'International Tables Vol C Tables 4.2.6.8 and 6.1.1.4'
P P 0.1023 0.0942 'International Tables Vol C Tables 4.2.6.8 and 6.1.1.4'
Ru Ru -1.2594 0.8363 'International Tables Vol C Tables 4.2.6.8 and 6.1.1.4'

loop_
_geom_angle_atom_site_label_1
_geom_angle_atom_site_label_2
_geom_angle_atom_site_label_3
_geom_angle
_geom_angle_site_symmetry_1
_geom_angle_site_symmetry_3
_geom_angle_publ_flag
N4 Ru1 N1 96.95(12) . . ?
N4 Ru1 N3 78.64(13) . . ?
N2 Ru1 N4 174.67(13) . . ?
N2 Ru1 N1 78.91(13) . . ?
N2 Ru1 N3 97.70(13) . . ?
N5 Ru1 N4 95.46(13) . . ?
N5 Ru1 N2 88.39(13) . . ?
N5 Ru1 N1 96.60(13) . . ?
N5 Ru1 N3 173.35(13) . . ?
N1 Ru1 N3 87.25(13) . . ?
N6 Ru1 N4 88.66(13) . . ?
N6 Ru1 N2 95.72(13) . . ?
N6 Ru1 N5 78.83(13) . . ?
N6 Ru1 N1 173.12(12) . . ?
N6 Ru1 N3 97.81(13) . . ?
F12 P2 F7 89.39(15) . . ?
F8 P2 F12 89.65(15) . . ?
F8 P2 F7 89.54(16) . . ?
F11 P2 F12 179.16(18) . . ?
F11 P2 F8 90.13(15) . . ?
F11 P2 F7 89.80(16) . . ?
F11 P2 F10 90.60(17) . . ?
F9 P2 F12 90.02(15) . . ?
F9 P2 F8 89.54(16) . . ?
F9 P2 F7 178.90(18) . . ?
F9 P2 F11 90.80(16) . . ?
F9 P2 F10 91.07(18) . . ?
F10 P2 F12 89.62(16) . . ?
F10 P2 F8 179.05(18) . . ?
F10 P2 F7 89.85(18) . . ?
C5 N4 Ru1 115.9(3) . . ?
C1 N4 Ru1 126.0(3) . . ?
C1 N4 C5 118.0(3) . . ?
C27 N2 Ru1 115.8(3) . . ?
C31 N2 Ru1 126.4(3) . . ?
C31 N2 C27 117.7(4) . . ?
C16 N5 Ru1 115.7(3) . . ?
C20 N5 Ru1 125.7(3) . . ?
C20 N5 C16 118.6(4) . . ?
C26 N1 Ru1 115.7(3) . . ?
C21 N1 Ru1 126.7(3) . . ?
C21 N1 C26 117.6(4) . . ?
C6 N3 Ru1 115.6(3) . . ?
C10 N3 Ru1 125.9(3) . . ?
C10 N3 C6 118.4(4) . . ?
C15 N6 Ru1 116.0(3) . . ?
C11 N6 Ru1 125.6(3) . . ?
C11 N6 C15 118.4(4) . . ?
N4 C5 C4 121.5(4) . . ?
N4 C5 C6 114.7(3) . . ?
C4 C5 C6 123.8(4) . . ?
N6 C15 C16 114.6(4) . . ?
N6 C15 C14 121.2(4) . . ?
C14 C15 C16 124.2(4) . . ?
N1 C26 C27 114.6(4) . . ?
N1 C26 C25 121.6(4) . . ?
C25 C26 C27 123.8(4) . . ?
N5 C16 C15 114.9(4) . . ?
N5 C16 C17 121.3(4) . . ?
C17 C16 C15 123.8(4) . . ?
N4 C1 H1 118.5 . . ?
N4 C1 C2 123.0(4) . . ?
C2 C1 H1 118.5 . . ?
N2 C27 C26 114.9(3) . . ?
N2 C27 C28 121.5(4) . . ?
C28 C27 C26 123.6(4) . . ?
N1 C21 H21 118.6 . . ?
N1 C21 C22 122.8(4) . . ?
C22 C21 H21 118.6 . . ?
C20 C19 H19 120.5 . . ?
C20 C19 C18 119.0(4) . . ?
C18 C19 H19 120.5 . . ?
C21 C22 H22 119.8 . . ?
C21 C22 C23 120.3(4) . . ?
C23 C22 H22 119.8 . . ?
N5 C20 C19 122.5(4) . . ?
N5 C20 H20 118.8 . . ?
C19 C20 H20 118.8 . . ?
C5 C4 H4 120.3 . . ?
C3 C4 C5 119.4(4) . . ?
C3 C4 H4 120.3 . . ?
C26 C25 H25 119.6 . . ?
C26 C25 C23 120.9(4) . . ?
C23 C25 H25 119.6 . . ?
N6 C11 H11 118.6 . . ?
N6 C11 C12 122.8(4) . . ?
C12 C11 H11 118.6 . . ?
C8 C7 H7 120.4 . . ?
C6 C7 H7 120.4 . . ?
C6 C7 C8 119.2(4) . . ?
C22 C23 C24 121.9(4) . . ?
C25 C23 C22 116.8(4) . . ?
C25 C23 C24 121.3(4) . . ?
C7 C8 H8 120.4 . . ?
C9 C8 C7 119.1(4) . . ?
C9 C8 H8 120.4 . . ?
C16 C17 H17 120.2 . . ?
C18 C17 C16 119.5(4) . . ?
C18 C17 H17 120.2 . . ?
C1 C2 H2 120.5 . . ?
C1 C2 C3 118.9(4) . . ?
C3 C2 H2 120.5 . . ?
C4 C3 H3 120.4 . . ?
C2 C3 C4 119.2(4) . . ?
C2 C3 H3 120.4 . . ?
C19 C18 H18 120.4 . . ?
C17 C18 C19 119.1(4) . . ?
C17 C18 H18 120.4 . . ?
N2 C31 H31 118.4 . . ?
N2 C31 C30 123.3(4) . . ?
C30 C31 H31 118.4 . . ?
C15 C14 H14 120.3 . . ?
C13 C14 C15 119.4(4) . . ?
C13 C14 H14 120.3 . . ?
N3 C6 C5 114.9(3) . . ?
N3 C6 C7 121.5(4) . . ?
C7 C6 C5 123.6(4) . . ?
C27 C28 H28 119.7 . . ?
C27 C28 C29 120.7(4) . . ?
C29 C28 H28 119.7 . . ?
C8 C9 H9 120.3 . . ?
C8 C9 C10 119.4(4) . . ?
C10 C9 H9 120.3 . . ?
C11 C12 H12 120.4 . . ?
C11 C12 C13 119.3(4) . . ?
C13 C12 H12 120.4 . . ?
C23 C24 H24A 109.5 . . ?
C23 C24 H24B 109.5 . . ?
C23 C24 H24C 109.5 . . ?
H24A C24 H24B 109.5 . . ?
H24A C24 H24C 109.5 . . ?
H24B C24 H24C 109.5 . . ?
C28 C29 C32 119.1(4) . . ?
C30 C29 C28 116.8(4) . . ?
C30 C29 C32 124.0(4) . . ?
N3 C10 C9 122.4(4) . . ?
N3 C10 H10 118.8 . . ?
C9 C10 H10 118.8 . . ?
C31 C30 C29 120.0(4) . . ?
C31 C30 H30 120.0 . . ?
C29 C30 H30 120.0 . . ?
C14 C13 H13 120.6 . . ?
C12 C13 C14 118.9(4) . . ?
C12 C13 H13 120.6 . . ?
C29 C32 H32 116.8 . . ?
C33 C32 C29 126.4(5) . . ?
C33 C32 H32 116.8 . . ?
O1 C34 C33 118.9(6) . . ?
O1 C34 C35 121.0(5) . . ?
C33 C34 C35 120.1(5) . . ?
C32 C33 C34 125.0(6) . . ?
C32 C33 H33 117.5 . . ?
C34 C33 H33 117.5 . . ?
C34 C35 H35A 109.5 . . ?
C34 C35 H35B 109.5 . . ?
C34 C35 H35C 109.5 . . ?
H35A C35 H35B 109.5 . . ?
H35A C35 H35C 109.5 . . ?
H35B C35 H35C 109.5 . . ?
F2 P1 F1 95.2(3) . . ?
F2 P1 F6 90.7(3) . . ?
F2 P1 F3 178.9(3) . . ?
F2 P1 F4 89.4(3) . . ?
F2 P1 F5 88.9(3) . . ?
F6 P1 F1 173.3(3) . . ?
F3 P1 F1 84.0(3) . . ?
F3 P1 F6 90.2(3) . . ?
F3 P1 F4 90.0(3) . . ?
F4 P1 F1 94.5(3) . . ?
F4 P1 F6 88.7(3) . . ?
F5 P1 F1 84.7(3) . . ?
F5 P1 F6 92.3(3) . . ?
F5 P1 F3 91.7(3) . . ?
F5 P1 F4 178.0(3) . . ?
F6A P1A F2A 78.7(5) . . ?
F3A P1A F6A 82.5(5) . . ?
F3A P1A F2A 85.6(5) . . ?
F3A P1A F1A 166.3(6) . . ?
F5A P1A F6A 163.1(5) . . ?
F5A P1A F3A 96.7(5) . . ?
F5A P1A F2A 84.4(5) . . ?
F5A P1A F1A 89.5(5) . . ?
F1A P1A F6A 88.0(5) . . ?
F1A P1A F2A 82.8(5) . . ?
F4A P1A F6A 84.9(5) . . ?
F4A P1A F3A 107.2(5) . . ?
F4A P1A F2A 157.8(6) . . ?
F4A P1A F5A 111.3(6) . . ?
F4A P1A F1A 81.7(5) . . ?

loop_
_geom_bond_atom_site_label_1
_geom_bond_atom_site_label_2
_geom_bond_distance
_geom_bond_site_symmetry_2
_geom_bond_publ_flag
Ru1 N4 2.060(3) . ?
Ru1 N2 2.059(3) . ?
Ru1 N5 2.055(3) . ?
Ru1 N1 2.061(3) . ?
Ru1 N3 2.064(3) . ?
Ru1 N6 2.052(3) . ?
P2 F12 1.607(3) . ?
P2 F8 1.602(3) . ?
P2 F7 1.607(3) . ?
P2 F11 1.593(3) . ?
P2 F9 1.592(3) . ?
P2 F10 1.595(3) . ?
N4 C5 1.360(5) . ?
N4 C1 1.345(5) . ?
N2 C27 1.361(6) . ?
N2 C31 1.345(5) . ?
N5 C16 1.360(5) . ?
N5 C20 1.346(5) . ?
N1 C26 1.367(5) . ?
N1 C21 1.350(5) . ?
N3 C6 1.361(5) . ?
N3 C10 1.344(5) . ?
N6 C15 1.359(5) . ?
N6 C11 1.346(5) . ?
C5 C4 1.383(6) . ?
C5 C6 1.472(6) . ?
O1 C34 1.217(7) . ?
C15 C16 1.471(6) . ?
C15 C14 1.391(6) . ?
C26 C27 1.475(6) . ?
C26 C25 1.381(6) . ?
C16 C17 1.386(6) . ?
C1 H1 0.9300 . ?
C1 C2 1.371(6) . ?
C27 C28 1.381(6) . ?
C21 H21 0.9300 . ?
C21 C22 1.375(6) . ?
C19 H19 0.9300 . ?
C19 C20 1.379(6) . ?
C19 C18 1.385(7) . ?
C22 H22 0.9300 . ?
C22 C23 1.394(6) . ?
C20 H20 0.9300 . ?
C4 H4 0.9300 . ?
C4 C3 1.379(7) . ?
C25 H25 0.9300 . ?
C25 C23 1.390(6) . ?
C11 H11 0.9300 . ?
C11 C12 1.369(7) . ?
C7 H7 0.9300 . ?
C7 C8 1.387(7) . ?
C7 C6 1.381(6) . ?
C23 C24 1.494(6) . ?
C8 H8 0.9300 . ?
C8 C9 1.372(7) . ?
C17 H17 0.9300 . ?
C17 C18 1.380(6) . ?
C2 H2 0.9300 . ?
C2 C3 1.378(7) . ?
C3 H3 0.9300 . ?
C18 H18 0.9300 . ?
C31 H31 0.9300 . ?
C31 C30 1.369(6) . ?
C14 H14 0.9300 . ?
C14 C13 1.383(7) . ?
C28 H28 0.9300 . ?
C28 C29 1.395(6) . ?
C9 H9 0.9300 . ?
C9 C10 1.376(7) . ?
C12 H12 0.9300 . ?
C12 C13 1.383(7) . ?
C24 H24A 0.9600 . ?
C24 H24B 0.9600 . ?
C24 H24C 0.9600 . ?
C29 C30 1.391(7) . ?
C29 C32 1.470(6) . ?
C10 H10 0.9300 . ?
C30 H30 0.9300 . ?
C13 H13 0.9300 . ?
C32 H32 0.9300 . ?
C32 C33 1.328(7) . ?
C34 C33 1.480(7) . ?
C34 C35 1.498(9) . ?
C33 H33 0.9300 . ?
C35 H35A 0.9600 . ?
C35 H35B 0.9600 . ?
C35 H35C 0.9600 . ?
P1 F1 1.610(5) . ?
P1 F2 1.560(6) . ?
P1 F6 1.591(5) . ?
P1 F3 1.584(5) . ?
P1 F4 1.588(5) . ?
P1 F5 1.565(5) . ?
P1A F6A 1.662(8) . ?
P1A F3A 1.585(8) . ?
P1A F2A 1.671(8) . ?
P1A F5A 1.535(8) . ?
P1A F1A 1.658(8) . ?
P1A F4A 1.514(8) . ?

loop_
_geom_torsion_atom_site_label_1
_geom_torsion_atom_site_label_2
_geom_torsion_atom_site_label_3
_geom_torsion_atom_site_label_4
_geom_torsion
_geom_torsion_site_symmetry_1
_geom_torsion_site_symmetry_2
_geom_torsion_site_symmetry_3
_geom_torsion_site_symmetry_4
_geom_torsion_publ_flag
Ru1 N4 C5 C4 179.0(3) . . . . ?
Ru1 N4 C5 C6 -2.0(4) . . . . ?
Ru1 N4 C1 C2 -179.9(3) . . . . ?
Ru1 N2 C27 C26 2.3(5) . . . . ?
Ru1 N2 C27 C28 -176.0(3) . . . . ?
Ru1 N2 C31 C30 175.0(4) . . . . ?
Ru1 N5 C16 C15 -1.6(4) . . . . ?
Ru1 N5 C16 C17 177.9(3) . . . . ?
Ru1 N5 C20 C19 -177.9(3) . . . . ?
Ru1 N1 C26 C27 1.4(4) . . . . ?
Ru1 N1 C26 C25 -179.9(3) . . . . ?
Ru1 N1 C21 C22 -179.6(3) . . . . ?
Ru1 N3 C6 C5 4.6(4) . . . . ?
Ru1 N3 C6 C7 -177.0(3) . . . . ?
Ru1 N3 C10 C9 177.4(4) . . . . ?
Ru1 N6 C15 C16 2.4(4) . . . . ?
Ru1 N6 C15 C14 -178.7(3) . . . . ?
Ru1 N6 C11 C12 -179.4(3) . . . . ?
N4 C5 C4 C3 1.4(6) . . . . ?
N4 C5 C6 N3 -1.7(5) . . . . ?
N4 C5 C6 C7 179.9(4) . . . . ?
N4 C1 C2 C3 0.1(7) . . . . ?
N2 C27 C28 C29 0.6(7) . . . . ?
N2 C31 C30 C29 0.6(8) . . . . ?
N5 C16 C17 C18 0.4(6) . . . . ?
N1 C26 C27 N2 -2.4(5) . . . . ?
N1 C26 C27 C28 175.9(4) . . . . ?
N1 C26 C25 C23 -0.2(6) . . . . ?
N1 C21 C22 C23 -0.9(6) . . . . ?
N6 C15 C16 N5 -0.6(5) . . . . ?
N6 C15 C16 C17 179.9(4) . . . . ?
N6 C15 C14 C13 -1.4(6) . . . . ?
N6 C11 C12 C13 -2.5(7) . . . . ?
C5 N4 C1 C2 1.3(6) . . . . ?
C5 C4 C3 C2 0.0(7) . . . . ?
O1 C34 C33 C32 -179.4(6) . . . . ?
C15 N6 C11 C12 1.2(6) . . . . ?
C15 C16 C17 C18 179.8(4) . . . . ?
C15 C14 C13 C12 0.0(7) . . . . ?
C26 N1 C21 C22 0.9(6) . . . . ?
C26 C27 C28 C29 -177.6(4) . . . . ?
C26 C25 C23 C22 0.2(6) . . . . ?
C26 C25 C23 C24 -178.8(4) . . . . ?
C16 N5 C20 C19 0.2(6) . . . . ?
C16 C15 C14 C13 177.4(4) . . . . ?
C16 C17 C18 C19 -0.2(7) . . . . ?
C1 N4 C5 C4 -2.0(6) . . . . ?
C1 N4 C5 C6 176.9(3) . . . . ?
C1 C2 C3 C4 -0.7(7) . . . . ?
C27 N2 C31 C30 -1.1(7) . . . . ?
C27 C26 C25 C23 178.4(4) . . . . ?
C27 C28 C29 C30 -1.1(7) . . . . ?
C27 C28 C29 C32 176.8(4) . . . . ?
C21 N1 C26 C27 -179.1(3) . . . . ?
C21 N1 C26 C25 -0.3(6) . . . . ?
C21 C22 C23 C25 0.3(6) . . . . ?
C21 C22 C23 C24 179.3(4) . . . . ?
C20 N5 C16 C15 -179.9(3) . . . . ?
C20 N5 C16 C17 -0.4(6) . . . . ?
C20 C19 C18 C17 0.0(7) . . . . ?
C4 C5 C6 N3 177.2(4) . . . . ?
C4 C5 C6 C7 -1.2(7) . . . . ?
C25 C26 C27 N2 178.9(4) . . . . ?
C25 C26 C27 C28 -2.8(7) . . . . ?
C11 N6 C15 C16 -178.1(3) . . . . ?
C11 N6 C15 C14 0.8(6) . . . . ?
C11 C12 C13 C14 1.8(7) . . . . ?
C7 C8 C9 C10 0.1(8) . . . . ?
C8 C7 C6 N3 -1.0(7) . . . . ?
C8 C7 C6 C5 177.4(4) . . . . ?
C8 C9 C10 N3 -0.4(8) . . . . ?
C18 C19 C20 N5 0.0(7) . . . . ?
C31 N2 C27 C26 178.8(4) . . . . ?
C31 N2 C27 C28 0.5(6) . . . . ?
C14 C15 C16 N5 -179.4(4) . . . . ?
C14 C15 C16 C17 1.1(6) . . . . ?
C6 N3 C10 C9 0.1(7) . . . . ?
C6 C5 C4 C3 -177.4(4) . . . . ?
C6 C7 C8 C9 0.6(7) . . . . ?
C28 C29 C30 C31 0.5(7) . . . . ?
C28 C29 C32 C33 177.1(5) . . . . ?
C29 C32 C33 C34 177.2(5) . . . . ?
C10 N3 C6 C5 -177.8(4) . . . . ?
C10 N3 C6 C7 0.6(6) . . . . ?
C30 C29 C32 C33 -5.2(8) . . . . ?
C32 C29 C30 C31 -177.2(5) . . . . ?
C35 C34 C33 C32 -0.9(9) . . . . ?

loop_
_smtbx_masks_void_nr
_smtbx_masks_void_average_x
_smtbx_masks_void_average_y
_smtbx_masks_void_average_z
_smtbx_masks_void_volume
_smtbx_masks_void_count_electrons
_smtbx_masks_void_content
1 0.500 0.500 0.500 325.4 76.0 '4.2 CH3OH'
